data_2100597
loop_
_publ_author_name
'G. S. Nichol'
'W. Clegg'
'M. J. Gutmann'
'D. M. Tooke'

_publ_section_title
;
 Stoichiometry-dependent structures: an X-ray and neutron
 single-crystal diffraction study of the effect of reaction
 stoichiometry on the crystalline products formed in the
 potassium--cyanurate system
;
_journal_coeditor_code BS5033
_journal_date_accepted 2006-06-29
_journal_date_recd_electronic 2006-03-31
_journal_issue 5
_journal_name_full 'Acta Crystallographica Section B'
_journal_page_first 798
_journal_page_last 807
_journal_paper_category FA
_journal_paper_doi 10.1107/S0108768106025171
_journal_volume 62
_journal_year 2006
_chemical_formula_moiety 'C3 H K2 N3 O3'
_chemical_formula_sum 'C3 H K2 N3 O3'
_chemical_formula_weight 205.27
_chemical_name_systematic
;
 ?
;
_space_group_IT_number 63
_symmetry_cell_setting orthorhombic
_symmetry_space_group_name_Hall '-C 2c 2'
_symmetry_space_group_name_H-M 'C m c m'
_atom_sites_solution_hydrogens difmap
_atom_sites_solution_primary direct
_atom_sites_solution_secondary difmap
_audit_creation_method SHELXL-97
_cell_angle_alpha 90.00
_cell_angle_beta 90.00
_cell_angle_gamma 90.00
_cell_formula_units_Z 4
_cell_length_a 13.062(4)
_cell_length_b 6.620(2)
_cell_length_c 6.817(2)
_cell_measurement_reflns_used 1837
_cell_measurement_temperature 150(2)
_cell_measurement_theta_max 28.2
_cell_measurement_theta_min 2.98
_cell_volume 589.5(3)
_computing_cell_refinement 'Bruker SAINT'
_computing_data_collection 'Bruker SMART'
_computing_data_reduction 'Bruker SAINT'
_computing_molecular_graphics 'Bruker SHELXTL'
_computing_publication_material 'Bruker SHELXTL and local programs'
_computing_structure_refinement 'Bruker SHELXTL'
_computing_structure_solution 'Bruker SHELXTL'
_diffrn_ambient_temperature 150(2)
_diffrn_measured_fraction_theta_full 0.993
_diffrn_measured_fraction_theta_max 0.993
_diffrn_measurement_device_type 'Bruker SMART 1K CCD diffractometer'
_diffrn_measurement_method 'thin-slice \w scans'
_diffrn_radiation_monochromator graphite
_diffrn_radiation_source 'sealed tube'
_diffrn_radiation_type MoK\a
_diffrn_radiation_wavelength 0.71073
_diffrn_reflns_av_R_equivalents 0.0283
_diffrn_reflns_av_sigmaI/netI 0.0182
_diffrn_reflns_limit_h_max 16
_diffrn_reflns_limit_h_min -17
_diffrn_reflns_limit_k_max 8
_diffrn_reflns_limit_k_min -8
_diffrn_reflns_limit_l_max 9
_diffrn_reflns_limit_l_min -9
_diffrn_reflns_number 2536
_diffrn_reflns_theta_full 28.29
_diffrn_reflns_theta_max 28.29
_diffrn_reflns_theta_min 3.12
_diffrn_standards_number 0
_exptl_absorpt_coefficient_mu 1.555
_exptl_absorpt_correction_T_max 0.767
_exptl_absorpt_correction_T_min 0.716
_exptl_absorpt_correction_type multi-scan
_exptl_absorpt_process_details 'SADABS; Sheldrick, 2003'
_exptl_crystal_colour colourless
_exptl_crystal_density_diffrn 2.313
_exptl_crystal_density_method 'not measured'
_exptl_crystal_description block
_exptl_crystal_F_000 408
_exptl_crystal_size_max 0.23
_exptl_crystal_size_mid 0.21
_exptl_crystal_size_min 0.18
_refine_diff_density_max 0.258
_refine_diff_density_min -0.478
_refine_ls_extinction_method none
_refine_ls_goodness_of_fit_ref 1.148
_refine_ls_hydrogen_treatment refall
_refine_ls_matrix_type full
_refine_ls_number_parameters 38
_refine_ls_number_reflns 412
_refine_ls_number_restraints 0
_refine_ls_restrained_S_all 1.148
_refine_ls_R_factor_all 0.0275
_refine_ls_R_factor_gt 0.0243
_refine_ls_shift/su_max 0.000
_refine_ls_shift/su_mean 0.000
_refine_ls_structure_factor_coef Fsqd
_refine_ls_weighting_details 'calc w=1/[\s^2^(Fo^2^)+(0.0329P)^2^+0.7482P] where P=(Fo^2^+2Fc^2^)/3'
_refine_ls_weighting_scheme calc
_refine_ls_wR_factor_gt 0.0617
_refine_ls_wR_factor_ref 0.0639
_reflns_number_gt 370
_reflns_number_total 412
_reflns_threshold_expression I>2\s(I)
_cod_data_source_file bs5033.cif
_cod_data_source_block 2
_cod_original_cell_volume 589.4(3)
_cod_original_sg_symbol_H-M Cmcm
_cod_database_code 2100597

loop_
_symmetry_equiv_pos_as_xyz
'x, y, z'
'-x, -y, z+1/2'
'-x, y, -z+1/2'
'x, -y, -z'
'x+1/2, y+1/2, z'
'-x+1/2, -y+1/2, z+1/2'
'-x+1/2, y+1/2, -z+1/2'
'x+1/2, -y+1/2, -z'
'-x, -y, -z'
'x, y, -z-1/2'
'x, -y, z-1/2'
'-x, y, z'
'-x+1/2, -y+1/2, -z'
'x+1/2, y+1/2, -z-1/2'
'x+1/2, -y+1/2, z-1/2'
'-x+1/2, y+1/2, z'

loop_
_atom_site_type_symbol
_atom_site_label
_atom_site_fract_x
_atom_site_fract_y
_atom_site_fract_z
_atom_site_U_iso_or_equiv
_atom_site_adp_type
_atom_site_calc_flag
_atom_site_refinement_flags
_atom_site_occupancy
K K 0.32199(3) 0.5000 0.5000 0.01181(19) Uani d S 1
O O1 0.17320(10) 0.6499(2) 0.2500 0.0110(3) Uani d S 1
N N1 0.0000 0.6430(4) 0.2500 0.0103(5) Uani d S 1
N N2 0.09318(13) 0.3413(2) 0.2500 0.0094(4) Uani d S 1
O O2 0.0000 0.0552(3) 0.2500 0.0150(5) Uani d S 1
C C1 0.09272(15) 0.5441(3) 0.2500 0.0076(4) Uani d S 1
C C2 0.0000 0.2483(4) 0.2500 0.0104(6) Uani d S 1
H H1N 0.0000 0.766(8) 0.2500 0.032(12) Uiso d S 1

loop_
_atom_site_aniso_label
_atom_site_aniso_U_11
_atom_site_aniso_U_22
_atom_site_aniso_U_33
_atom_site_aniso_U_12
_atom_site_aniso_U_13
_atom_site_aniso_U_23
K 0.0116(3) 0.0122(3) 0.0116(3) 0.000 0.000 0.00027(14)
O1 0.0060(7) 0.0115(7) 0.0154(7) -0.0021(5) 0.000 0.000
N1 0.0089(12) 0.0036(11) 0.0185(13) 0.000 0.000 0.000
N2 0.0082(8) 0.0075(8) 0.0125(8) 0.0015(6) 0.000 0.000
O2 0.0149(11) 0.0047(9) 0.0255(12) 0.000 0.000 0.000
C1 0.0076(9) 0.0071(8) 0.0081(8) 0.0006(7) 0.000 0.000
C2 0.0136(14) 0.0094(13) 0.0080(12) 0.000 0.000 0.000

loop_
_atom_type_symbol
_atom_type_description
_atom_type_scat_dispersion_real
_atom_type_scat_dispersion_imag
_atom_type_scat_source
C C 0.0033 0.0016 'International Tables Vol C Tables 4.2.6.8 and 6.1.1.4'
H H 0.0000 0.0000 'International Tables Vol C Tables 4.2.6.8 and 6.1.1.4'
N N 0.0061 0.0033 'International Tables Vol C Tables 4.2.6.8 and 6.1.1.4'
O O 0.0106 0.0060 'International Tables Vol C Tables 4.2.6.8 and 6.1.1.4'
K K 0.2009 0.2494 'International Tables Vol C Tables 4.2.6.8 and 6.1.1.4'

loop_
_geom_angle_atom_site_label_1
_geom_angle_atom_site_label_2
_geom_angle_atom_site_label_3
_geom_angle_site_symmetry_1
_geom_angle_site_symmetry_3
_geom_angle
O1 K O1 . 11_566 90.83(5)
O1 K O1 11_566 13_566 86.53(3)
O1 K O1 . 13_566 95.23(3)
O1 K O1 11_566 7_545 95.23(3)
O1 K O1 . 7_545 86.53(3)
O1 K O1 13_566 7_545 177.50(6)
O1 K N2 11_566 7 150.17(5)
O1 K N2 . 7 69.17(4)
O1 K N2 13_566 7 74.06(4)
O1 K N2 7_545 7 104.99(4)
O1 K N2 11_566 13_556 69.17(4)
O1 K N2 . 13_556 150.17(5)
O1 K N2 13_566 13_556 104.99(4)
O1 K N2 7_545 13_556 74.06(4)
O1 K O2 11_566 5 165.40(5)
O1 K O2 . 5 98.95(3)
O1 K O2 13_566 5 103.21(5)
O1 K O2 7_545 5 74.73(4)
O1 K O2 11_566 13_556 98.95(3)
O1 K O2 . 13_556 165.40(5)
O1 K O2 13_566 13_556 74.73(4)
O1 K O2 7_545 13_556 103.21(5)
N2 K N2 7 13_556 137.23(7)
N2 K O2 7 5 44.43(5)
N2 K O2 7 13_556 97.51(5)
N2 K O2 13_556 5 97.51(5)
N2 K O2 13_556 13_556 44.43(5)
K O1 K . 10_556 75.97(4)
K O1 K 10_556 13_566 129.63(5)
K O1 K . 13_566 84.77(3)
K O1 K 10_556 6_564 84.77(3)
K O1 K . 6_564 129.63(5)
K O1 K 13_566 6_564 72.64(4)
K O1 C1 . . 112.67(9)
K O1 C1 10_556 . 112.67(9)
K O1 C1 13_566 . 117.70(9)
K O1 C1 6_564 . 117.70(9)
C1 N1 C1 . 3 123.2(2)
C1 N1 H1N . . 118.39(12)
C1 N1 H1N 3 . 118.40(13)
K N2 K 6_554 13_556 68.21(4)
K N2 C1 6_554 . 138.16(8)
K N2 C1 13_556 . 138.16(8)
K N2 C2 6_554 . 89.42(11)
K N2 C2 13_556 . 89.42(11)
C1 N2 C2 . . 116.58(19)
K O2 K 14_446 13_556 165.54(9)
K O2 K 14_446 5_445 71.81(3)
K O2 K 13_556 5_445 106.29(3)
K O2 K 14_446 6_554 106.29(3)
K O2 K 13_556 6_554 71.81(3)
K O2 K 5_445 6_554 165.54(9)
K O2 C2 14_446 . 97.23(4)
K O2 C2 13_556 . 97.23(4)
K O2 C2 5_445 . 97.23(4)
K O2 C2 6_554 . 97.23(4)
O1 C1 N1 . . 117.93(18)
O1 C1 N2 . . 123.42(18)
N1 C1 N2 . . 118.65(19)
N2 C2 N2 . 3 126.3(3)
N2 C2 O2 . . 116.83(13)
N2 C2 O2 3 . 116.83(13)

loop_
_geom_bond_atom_site_label_1
_geom_bond_atom_site_label_2
_geom_bond_site_symmetry_2
_geom_bond_distance
K O1 . 2.7688(13)
K O1 11_566 2.7688(13)
K O1 13_566 2.8773(14)
K O1 7_545 2.8774(14)
K N2 7 3.0390(15)
K N2 13_556 3.0390(15)
K O2 5 2.9058(8)
K O2 13_556 2.9058(8)
O1 K 10_556 2.7688(13)
O1 K 13_566 2.8773(14)
O1 K 6_564 2.8773(14)
O1 C1 . 1.263(2)
N1 C1 . 1.377(2)
N1 C1 3 1.377(2)
N1 H1N . 0.81(5)
N2 K 6_554 3.0390(15)
N2 K 13_556 3.0390(15)
N2 C1 . 1.343(3)
N2 C2 . 1.364(2)
O2 K 14_446 2.9059(8)
O2 K 13_556 2.9059(8)
O2 K 5_445 2.9059(8)
O2 K 6_554 2.9059(8)
O2 C2 . 1.278(4)
C2 N2 3 1.364(2)

loop_
_geom_hbond_atom_site_label_D
_geom_hbond_atom_site_label_H
_geom_hbond_atom_site_label_A
_geom_hbond_site_symmetry_A
_geom_hbond_distance_DH
_geom_hbond_distance_HA
_geom_hbond_distance_DA
_geom_hbond_angle_DHA
N1 H1N O2 1_565 0.81(5) 1.91(6) 2.729(3) 180.0

loop_
_geom_torsion_atom_site_label_1
_geom_torsion_atom_site_label_2
_geom_torsion_atom_site_label_3
_geom_torsion_atom_site_label_4
_geom_torsion_site_symmetry_1
_geom_torsion_site_symmetry_4
_geom_torsion
O1 K O1 K 11_566 10_556 -140.32(5)
O1 K O1 K 13_566 10_556 133.09(4)
O1 K O1 K 7_545 10_556 -45.13(4)
O1 K O1 K 11_566 13_566 86.59(3)
O1 K O1 K 13_566 13_566 0.001(2)
O1 K O1 K 7_545 13_566 -178.22(4)
O1 K O1 K 11_566 6_564 148.88(7)
O1 K O1 K 13_566 6_564 62.29(5)
O1 K O1 K 7_545 6_564 -115.93(7)
O1 K O1 C1 11_566 . -31.29(7)
O1 K O1 C1 13_566 . -117.88(9)
O1 K O1 C1 7_545 . 63.90(7)
N2 K O1 K 7 10_556 62.35(3)
N2 K O1 K 13_556 10_556 -93.92(6)
N2 K O1 K 7 13_566 -70.74(4)
N2 K O1 K 13_556 13_566 132.99(6)
N2 K O1 K 7 6_564 -8.45(4)
N2 K O1 K 13_556 6_564 -164.72(5)
N2 K O1 C1 7 . 171.38(9)
N2 K O1 C1 13_556 . 15.11(11)
O2 K O1 K 5 10_556 28.80(5)
O2 K O1 K 13_556 10_556 87.36(10)
O2 K O1 K 5 13_566 -104.28(5)
O2 K O1 K 13_556 13_566 -45.73(10)
O2 K O1 K 5 6_564 -41.99(6)
O2 K O1 K 13_556 6_564 16.56(12)
O2 K O1 C1 5 . 137.84(9)
O2 K O1 C1 13_556 . -163.61(9)
K O1 C1 N1 . . 138.16(5)
K O1 C1 N1 10_556 . -138.16(5)
K O1 C1 N1 13_566 . 41.98(5)
K O1 C1 N1 6_564 . -41.98(5)
K O1 C1 N2 . . -41.84(5)
K O1 C1 N2 10_556 . 41.84(5)
K O1 C1 N2 13_566 . -138.02(5)
K O1 C1 N2 6_564 . 138.02(5)
K N2 C1 O1 6_554 . -57.21(14)
K N2 C1 O1 13_556 . 57.21(14)
K N2 C1 N1 6_554 . 122.79(14)
K N2 C1 N1 13_556 . -122.79(14)
C2 N2 C1 O1 . . 180.0
C2 N2 C1 N1 . . 0.0
C1 N1 C1 O1 3 . 180.0
C1 N1 C1 N2 3 . 0.0
K O2 C2 N2 14_446 3 36.238(13)
K O2 C2 N2 13_556 3 -143.762(14)
K O2 C2 N2 5_445 3 -36.238(13)
K O2 C2 N2 6_554 3 143.762(14)
K O2 C2 N2 14_446 . -143.762(14)
K O2 C2 N2 13_556 . 36.238(13)
K O2 C2 N2 5_445 . 143.762(14)
K O2 C2 N2 6_554 . -36.238(13)
K N2 C2 N2 6_554 3 -145.89(2)
K N2 C2 N2 13_556 3 145.89(2)
K N2 C2 O2 6_554 . 34.11(2)
K N2 C2 O2 13_556 . -34.11(2)
C1 N2 C2 N2 . 3 0.0
C1 N2 C2 O2 . . 180.0
